data_4347548
loop_
_publ_author_name
'Henthorn, Justin T.'
'Agapie, Theodor'

_publ_section_title
;
 Modulation of Proton-Coupled Electron Transfer through
 Molybdenum-Quinonoid Interactions.
;
_journal_issue 11
_journal_name_full 'Inorganic chemistry'
_journal_page_first 5337
_journal_page_last 5342
_journal_paper_doi 10.1021/acs.inorgchem.6b00331
_journal_volume 55
_journal_year 2016
_chemical_formula_moiety '2(F6 Sb), C35 H44 Mo N2 O3 P2, 2(C2 H3 N)'
_chemical_formula_sum 'C39 H50 F12 Mo N4 O3 P2 Sb2'
_chemical_formula_weight 1252.21
_space_group_crystal_system monoclinic
_space_group_IT_number 14
_space_group_name_Hall '-P 2yn'
_space_group_name_H-M_alt 'P 1 21/n 1'
_atom_sites_solution_hydrogens geom
_atom_sites_solution_primary direct
_atom_sites_solution_secondary difmap
_audit_creation_date 2014-09-29
_audit_creation_method
;
Olex2 1.2
(compiled 2014.09.19 svn.r3010 for OlexSys, GUI svn.r4874)
;
_cell_angle_alpha 90.00
_cell_angle_beta 94.925(3)
_cell_angle_gamma 90.00
_cell_formula_units_Z 4
_cell_length_a 10.0048(5)
_cell_length_b 27.6677(16)
_cell_length_c 19.3057(11)
_cell_measurement_reflns_used 9937
_cell_measurement_temperature 296(2)
_cell_measurement_theta_max 38.391
_cell_measurement_theta_min 2.242
_cell_volume 5324.3(5)
_computing_cell_refinement 'SAINT v8.34A (Bruker, 2013)'
_computing_data_reduction 'SAINT v8.34A (Bruker, 2013)'
_computing_molecular_graphics 'Olex2 (Dolomanov et al., 2009)'
_computing_publication_material 'Olex2 (Dolomanov et al., 2009)'
_computing_structure_refinement 'XL (Sheldrick, 2008)'
_computing_structure_solution 'XS (Sheldrick, 2008)'
_diffrn_ambient_temperature 296.15
_diffrn_measured_fraction_theta_full 0.998
_diffrn_measured_fraction_theta_max 0.998
_diffrn_measurement_device_type 'CCD area detector'
_diffrn_measurement_method 'phi and omega scans'
_diffrn_radiation_monochromator graphite
_diffrn_radiation_type MoK\a
_diffrn_radiation_wavelength 0.71073
_diffrn_reflns_av_R_equivalents 0.0570
_diffrn_reflns_av_unetI/netI 0.0261
_diffrn_reflns_limit_h_max 17
_diffrn_reflns_limit_h_min -17
_diffrn_reflns_limit_k_max 48
_diffrn_reflns_limit_k_min -48
_diffrn_reflns_limit_l_max 33
_diffrn_reflns_limit_l_min -33
_diffrn_reflns_number 430535
_diffrn_reflns_theta_full 38.57
_diffrn_reflns_theta_max 38.57
_diffrn_reflns_theta_min 1.29
_diffrn_source 'fine-focus sealed tube'
_exptl_absorpt_coefficient_mu 1.377
_exptl_absorpt_correction_T_max 0.7478
_exptl_absorpt_correction_T_min 0.6271
_exptl_absorpt_correction_type multi-scan
_exptl_absorpt_process_details
;
SADABS-2014/3 (Bruker,2014) was used for absorption correction.
wR2(int) was 0.0635 before and 0.0576 after correction.
The Ratio of minimum to maximum transmission is 0.8386.
The \l/2 correction factor is 0.00150.
;
_exptl_crystal_colour orange
_exptl_crystal_colour_primary orange
_exptl_crystal_density_diffrn 1.562
_exptl_crystal_density_method 'not measured'
_exptl_crystal_description block
_exptl_crystal_F_000 2472
_exptl_crystal_size_max 0.459
_exptl_crystal_size_mid 0.165
_exptl_crystal_size_min 0.118
_refine_diff_density_max 2.424
_refine_diff_density_min -2.327
_refine_diff_density_rms 0.153
_refine_ls_extinction_method none
_refine_ls_goodness_of_fit_ref 1.132
_refine_ls_hydrogen_treatment constr
_refine_ls_matrix_type full
_refine_ls_number_parameters 580
_refine_ls_number_reflns 30065
_refine_ls_number_restraints 0
_refine_ls_restrained_S_all 1.132
_refine_ls_R_factor_all 0.0523
_refine_ls_R_factor_gt 0.0409
_refine_ls_shift/su_max 0.003
_refine_ls_shift/su_mean 0.000
_refine_ls_structure_factor_coef Fsqd
_refine_ls_weighting_details 'calc w=1/[\s^2^(Fo^2^)+(0.1000P)^2^+0.0000P] where P=(Fo^2^+2Fc^2^)/3'
_refine_ls_weighting_scheme calc
_refine_ls_wR_factor_gt 0.1434
_refine_ls_wR_factor_ref 0.1502
_reflns_number_gt 25068
_reflns_number_total 30065
_reflns_threshold_expression >2sigma(I)
_cod_data_source_file ic6b00331_si_001.cif
_cod_data_source_block 5a
_cod_database_code 4347548
_olex2_refinement_description
;
1. Fixed Uiso
 At 1.2 times of:
  All C(H) groups
 At 1.5 times of:
  All C(H,H,H) groups
2.a Ternary CH refined with riding coordinates:
 C9(H9), C28(H28), C8(H8), C25(H25), C22(H22), C19(H19)
2.b Aromatic/amide H refined with riding coordinates:
 C16(H16), C3(H3), C2(H2), C14(H14), C5(H5), C4(H4), C15(H15), C17(H17)
2.c Idealised Me refined as rotating group:
 C33(H33A,H33B,H33C), C30(H30A,H30B,H30C), C20(H20A,H20B,H20C), C35(H35A,H35B,
 H35C), C23(H23A,H23B,H23C), C26(H26A,H26B,H26C), C29(H29A,H29B,H29C), C24(H24A,
 H24B,H24C), C27(H27A,H27B,H27C), C37(H37A,H37B,H37C), C21(H21A,H21B,H21C),
 C43(H43A,H43B,H43C)
;
_olex2_submission_special_instructions 'No special instructions were received'

loop_
_space_group_symop_id
_space_group_symop_operation_xyz
1 'x, y, z'
2 '-x+1/2, y+1/2, -z+1/2'
3 '-x, -y, -z'
4 'x-1/2, -y-1/2, z-1/2'

loop_
_atom_site_label
_atom_site_type_symbol
_atom_site_fract_x
_atom_site_fract_y
_atom_site_fract_z
_atom_site_U_iso_or_equiv
_atom_site_adp_type
_atom_site_occupancy
_atom_site_calc_flag
_atom_site_refinement_flags_posn
Sb2 Sb 0.956954(12) 0.205941(5) 0.434823(6) 0.01904(3) Uani 1 d .
Mo1 Mo 0.884120(12) 0.250476(5) 0.741111(7) 0.00885(3) Uani 1 d .
Sb1 Sb 0.225318(14) 0.504389(5) 0.614918(9) 0.02335(4) Uani 1 d .
P1 P 0.95345(4) 0.160828(16) 0.75851(2) 0.01098(7) Uani 1 d .
P2 P 0.92980(4) 0.333087(16) 0.68478(2) 0.01192(7) Uani 1 d .
C9 C 0.77305(16) 0.29285(6) 0.81925(9) 0.0123(2) Uani 1 d .
H9 H 0.8190 0.3182 0.8476 0.015 Uiso 1 calc R
C10 C 0.69667(15) 0.30458(6) 0.75634(8) 0.0112(2) Uani 1 d .
C28 C 1.12014(16) 0.14539(6) 0.80182(9) 0.0143(3) Uani 1 d .
H28 H 1.1266 0.1101 0.7993 0.017 Uiso 1 calc R
C7 C 0.71179(15) 0.20851(6) 0.79927(9) 0.0115(2) Uani 1 d .
C16 C 0.6991(2) 0.45417(8) 0.70715(14) 0.0270(4) Uani 1 d .
H16 H 0.7013 0.4872 0.6985 0.032 Uiso 1 calc R
C8 C 0.77995(16) 0.24382(6) 0.84144(8) 0.0114(2) Uani 1 d .
H8 H 0.8308 0.2348 0.8852 0.014 Uiso 1 calc R
C13 C 0.69388(16) 0.35603(6) 0.73554(9) 0.0132(2) Uani 1 d .
C11 C 0.58833(15) 0.27283(6) 0.72615(8) 0.0119(2) Uani 1 d .
C6 C 0.72503(16) 0.15771(6) 0.82413(9) 0.0132(2) Uani 1 d .
C3 C 0.7673(2) 0.06711(7) 0.88463(11) 0.0215(3) Uani 1 d .
H3 H 0.7821 0.0372 0.9058 0.026 Uiso 1 calc R
C34 C 1.13391(16) 0.23094(7) 0.64404(9) 0.0151(3) Uani 1 d .
C25 C 0.93268(18) 0.12659(7) 0.67497(10) 0.0166(3) Uani 1 d .
H25 H 0.9523 0.1489 0.6377 0.020 Uiso 1 calc R
C33 C 0.6096(2) 0.19942(9) 0.54038(11) 0.0244(4) Uani 1 d .
H33A H 0.6593 0.1846 0.5056 0.037 Uiso 1 calc GR
H33B H 0.5592 0.2263 0.5203 0.037 Uiso 1 calc GR
H33C H 0.5492 0.1762 0.5575 0.037 Uiso 1 calc GR
C30 C 1.1322(2) 0.15754(7) 0.87925(10) 0.0193(3) Uani 1 d .
H30A H 1.1378 0.1920 0.8851 0.029 Uiso 1 calc GR
H30B H 1.2116 0.1427 0.9013 0.029 Uiso 1 calc GR
H30C H 1.0549 0.1456 0.9000 0.029 Uiso 1 calc GR
C18 C 0.80379(17) 0.37591(6) 0.70689(9) 0.0146(3) Uani 1 d .
C32 C 0.70197(17) 0.21639(7) 0.59750(9) 0.0155(3) Uani 1 d .
C20 C 0.75768(19) 0.33414(8) 0.56382(10) 0.0202(3) Uani 1 d .
H20A H 0.7046 0.3181 0.5960 0.030 Uiso 1 calc GR
H20B H 0.7406 0.3199 0.5186 0.030 Uiso 1 calc GR
H20C H 0.7345 0.3678 0.5616 0.030 Uiso 1 calc GR
C35 C 1.24622(18) 0.22241(8) 0.60321(10) 0.0196(3) Uani 1 d .
H35A H 1.2384 0.2428 0.5629 0.029 Uiso 1 calc GR
H35B H 1.2464 0.1892 0.5889 0.029 Uiso 1 calc GR
H35C H 1.3284 0.2295 0.6307 0.029 Uiso 1 calc GR
C1 C 0.84060(17) 0.13188(6) 0.81374(9) 0.0141(3) Uani 1 d .
C2 C 0.8616(2) 0.08626(7) 0.84439(11) 0.0194(3) Uani 1 d .
H2 H 0.9390 0.0689 0.8376 0.023 Uiso 1 calc R
C23 C 1.21640(19) 0.33690(8) 0.69628(16) 0.0281(5) Uani 1 d .
H23A H 1.2208 0.3088 0.7256 0.042 Uiso 1 calc GR
H23B H 1.2936 0.3568 0.7078 0.042 Uiso 1 calc GR
H23C H 1.2146 0.3271 0.6485 0.042 Uiso 1 calc GR
C26 C 0.7867(2) 0.11010(8) 0.66039(12) 0.0238(4) Uani 1 d .
H26A H 0.7709 0.0824 0.6886 0.036 Uiso 1 calc GR
H26B H 0.7700 0.1017 0.6122 0.036 Uiso 1 calc GR
H26C H 0.7276 0.1358 0.6713 0.036 Uiso 1 calc GR
C14 C 0.58435(18) 0.38482(7) 0.74967(10) 0.0176(3) Uani 1 d .
H14 H 0.5105 0.3712 0.7685 0.021 Uiso 1 calc R
C5 C 0.62747(18) 0.13790(7) 0.86356(10) 0.0174(3) Uani 1 d .
H5 H 0.5490 0.1548 0.8695 0.021 Uiso 1 calc R
C22 C 1.08873(18) 0.36560(7) 0.70741(12) 0.0197(3) Uani 1 d .
H22 H 1.0883 0.3932 0.6755 0.024 Uiso 1 calc R
C12 C 0.59774(15) 0.22045(6) 0.74903(9) 0.0121(2) Uani 1 d .
C4 C 0.6491(2) 0.09276(7) 0.89364(11) 0.0200(3) Uani 1 d .
H4 H 0.5848 0.0794 0.9200 0.024 Uiso 1 calc R
C19 C 0.90682(18) 0.32872(7) 0.58832(9) 0.0163(3) Uani 1 d .
H19 H 0.9343 0.2961 0.5755 0.020 Uiso 1 calc R
C29 C 1.24156(18) 0.16475(8) 0.76750(11) 0.0212(3) Uani 1 d .
H29A H 1.2347 0.1556 0.7194 0.032 Uiso 1 calc GR
H29B H 1.3222 0.1515 0.7905 0.032 Uiso 1 calc GR
H29C H 1.2439 0.1994 0.7711 0.032 Uiso 1 calc GR
C31 C 1.02624(16) 0.26792(6) 0.81708(9) 0.0137(3) Uani 1 d .
C15 C 0.5877(2) 0.43423(8) 0.73504(12) 0.0233(4) Uani 1 d .
H15 H 0.5155 0.4538 0.7439 0.028 Uiso 1 calc R
C36 C 0.4156(2) 0.33676(11) 0.51901(12) 0.0287(5) Uani 1 d .
C17 C 0.8069(2) 0.42559(7) 0.69213(12) 0.0224(4) Uani 1 d .
H17 H 0.8800 0.4391 0.6726 0.027 Uiso 1 calc R
C24 C 1.0984(2) 0.38742(9) 0.78118(14) 0.0287(5) Uani 1 d .
H24A H 1.0261 0.4098 0.7849 0.043 Uiso 1 calc GR
H24B H 1.1825 0.4040 0.7899 0.043 Uiso 1 calc GR
H24C H 1.0928 0.3620 0.8147 0.043 Uiso 1 calc GR
C27 C 1.0253(3) 0.08277(9) 0.67093(14) 0.0294(5) Uani 1 d .
H27A H 1.1171 0.0932 0.6761 0.044 Uiso 1 calc GR
H27B H 1.0073 0.0672 0.6267 0.044 Uiso 1 calc GR
H27C H 1.0096 0.0605 0.7074 0.044 Uiso 1 calc GR
C37 C 0.4319(3) 0.38548(13) 0.54553(18) 0.0423(7) Uani 1 d .
H37A H 0.4958 0.4024 0.5201 0.064 Uiso 1 calc GR
H37B H 0.4636 0.3844 0.5939 0.064 Uiso 1 calc GR
H37C H 0.3473 0.4020 0.5402 0.064 Uiso 1 calc GR
C21 C 0.9885(3) 0.36461(10) 0.54899(13) 0.0299(5) Uani 1 d .
H21A H 0.9677 0.3970 0.5625 0.045 Uiso 1 calc GR
H21B H 0.9667 0.3608 0.4999 0.045 Uiso 1 calc GR
H21C H 1.0825 0.3586 0.5599 0.045 Uiso 1 calc GR
N2 N 1.04802(14) 0.23851(6) 0.67809(8) 0.0135(2) Uani 1 d .
N1 N 0.77128(14) 0.22882(6) 0.64450(8) 0.0131(2) Uani 1 d .
N3 N 0.4039(2) 0.29877(10) 0.49722(12) 0.0338(5) Uani 1 d .
O1 O 0.52035(13) 0.19035(5) 0.72198(8) 0.0181(2) Uani 1 d .
O2 O 0.50335(13) 0.28617(5) 0.68111(7) 0.0163(2) Uani 1 d .
O3 O 1.10459(15) 0.27843(6) 0.86066(9) 0.0225(3) Uani 1 d .
F3 F 0.1677(2) 0.56378(7) 0.57922(15) 0.0558(6) Uani 1 d .
F1 F 0.28319(18) 0.44503(6) 0.65404(12) 0.0436(4) Uani 1 d .
F5 F 0.05548(16) 0.49275(6) 0.64507(11) 0.0388(4) Uani 1 d .
F2 F 0.2799(2) 0.53336(8) 0.70059(12) 0.0538(5) Uani 1 d .
F4 F 0.1772(2) 0.47298(9) 0.53151(11) 0.0516(5) Uani 1 d .
F6 F 0.39692(18) 0.51562(9) 0.58731(13) 0.0506(5) Uani 1 d .
F12 F 0.82544(15) 0.15811(6) 0.41790(9) 0.0315(3) Uani 1 d .
F10 F 0.82688(16) 0.24943(6) 0.46023(9) 0.0301(3) Uani 1 d .
F7 F 0.98291(15) 0.18543(7) 0.52768(7) 0.0326(3) Uani 1 d .
F9 F 0.93091(18) 0.22649(8) 0.34219(8) 0.0394(4) Uani 1 d .
F42 F 1.08885(17) 0.16251(8) 0.41019(10) 0.0423(4) Uani 1 d .
F11 F 1.08791(16) 0.25389(7) 0.45292(10) 0.0370(4) Uani 1 d .
C38 C 0.4322(3) 0.08228(15) 0.6475(2) 0.0462(7) Uani 1 d .
N4 N 0.3957(5) 0.10419(19) 0.6019(3) 0.0771(12) Uani 1 d .
C43 C 0.4767(5) 0.0558(2) 0.7081(2) 0.0639(12) Uani 1 d .
H43A H 0.5233 0.0273 0.6951 0.096 Uiso 1 calc GR
H43B H 0.4008 0.0466 0.7324 0.096 Uiso 1 calc GR
H43C H 0.5361 0.0755 0.7378 0.096 Uiso 1 calc GR

loop_
_atom_site_aniso_label
_atom_site_aniso_U_11
_atom_site_aniso_U_22
_atom_site_aniso_U_33
_atom_site_aniso_U_23
_atom_site_aniso_U_13
_atom_site_aniso_U_12
Sb2 0.01526(5) 0.03104(7) 0.01108(5) -0.00061(4) 0.00267(4) -0.00277(4)
Mo1 0.00719(5) 0.01121(5) 0.00800(6) 0.00043(4) -0.00024(4) 0.00026(3)
Sb1 0.01929(6) 0.01716(6) 0.03400(8) -0.00494(5) 0.00463(5) -0.00528(4)
P1 0.01054(15) 0.01177(16) 0.01062(16) -0.00019(12) 0.00095(12) 0.00096(12)
P2 0.00992(14) 0.01310(16) 0.01259(17) 0.00207(13) 0.00015(12) -0.00003(12)
C9 0.0120(5) 0.0145(6) 0.0102(6) -0.0014(5) 0.0003(4) 0.0014(4)
C10 0.0098(5) 0.0137(6) 0.0099(6) -0.0004(5) -0.0001(4) 0.0015(4)
C28 0.0135(6) 0.0167(6) 0.0126(6) 0.0009(5) 0.0003(5) 0.0038(5)
C7 0.0096(5) 0.0144(6) 0.0105(6) -0.0003(5) 0.0013(4) -0.0003(4)
C16 0.0310(10) 0.0157(8) 0.0349(12) 0.0050(7) 0.0060(8) 0.0055(7)
C8 0.0117(5) 0.0144(6) 0.0081(6) 0.0010(4) 0.0007(4) 0.0001(4)
C13 0.0126(5) 0.0139(6) 0.0127(6) 0.0003(5) -0.0013(5) 0.0025(5)
C11 0.0093(5) 0.0161(6) 0.0102(6) -0.0002(5) 0.0012(4) 0.0011(4)
C6 0.0138(6) 0.0132(6) 0.0128(6) 0.0004(5) 0.0028(5) -0.0019(5)
C3 0.0300(9) 0.0142(7) 0.0211(8) 0.0027(6) 0.0071(7) -0.0020(6)
C34 0.0107(5) 0.0188(7) 0.0154(7) 0.0015(5) -0.0006(5) 0.0005(5)
C25 0.0181(7) 0.0167(7) 0.0147(7) -0.0034(5) 0.0003(5) 0.0016(5)
C33 0.0206(8) 0.0378(11) 0.0137(8) -0.0009(7) -0.0046(6) -0.0088(7)
C30 0.0220(7) 0.0214(8) 0.0137(7) -0.0003(6) -0.0028(6) 0.0049(6)
C18 0.0150(6) 0.0129(6) 0.0158(7) 0.0015(5) 0.0004(5) 0.0018(5)
C32 0.0137(6) 0.0220(7) 0.0107(6) 0.0000(5) 0.0007(5) -0.0016(5)
C20 0.0189(7) 0.0252(8) 0.0157(7) 0.0043(6) -0.0030(6) 0.0039(6)
C35 0.0123(6) 0.0311(9) 0.0159(7) -0.0005(7) 0.0045(5) -0.0007(6)
C1 0.0155(6) 0.0131(6) 0.0138(6) 0.0015(5) 0.0021(5) 0.0002(5)
C2 0.0235(8) 0.0131(7) 0.0224(8) 0.0029(6) 0.0057(6) 0.0023(6)
C23 0.0120(7) 0.0208(8) 0.0510(15) 0.0032(9) -0.0006(7) -0.0016(6)
C26 0.0231(8) 0.0221(8) 0.0250(9) -0.0048(7) -0.0045(7) -0.0052(7)
C14 0.0168(6) 0.0178(7) 0.0185(8) 0.0012(6) 0.0018(5) 0.0050(5)
C5 0.0162(6) 0.0186(7) 0.0179(7) 0.0024(6) 0.0051(5) -0.0028(5)
C22 0.0136(6) 0.0152(7) 0.0297(10) 0.0031(6) -0.0016(6) -0.0028(5)
C12 0.0087(5) 0.0172(6) 0.0105(6) 0.0001(5) 0.0007(4) -0.0007(4)
C4 0.0243(8) 0.0193(7) 0.0171(8) 0.0017(6) 0.0055(6) -0.0055(6)
C19 0.0170(6) 0.0198(7) 0.0125(7) 0.0041(5) 0.0028(5) 0.0007(5)
C29 0.0126(6) 0.0273(9) 0.0239(9) 0.0049(7) 0.0024(6) 0.0037(6)
C31 0.0124(6) 0.0143(6) 0.0139(6) 0.0008(5) -0.0022(5) 0.0016(5)
C15 0.0272(9) 0.0179(8) 0.0251(9) 0.0012(7) 0.0030(7) 0.0082(7)
C36 0.0183(8) 0.0504(14) 0.0172(9) 0.0005(9) 0.0007(6) 0.0014(8)
C17 0.0248(8) 0.0147(7) 0.0283(10) 0.0048(7) 0.0056(7) 0.0010(6)
C24 0.0312(10) 0.0212(9) 0.0314(11) 0.0005(8) -0.0109(8) -0.0065(7)
C27 0.0336(11) 0.0267(10) 0.0272(10) -0.0119(8) -0.0018(8) 0.0099(8)
C37 0.0346(13) 0.0494(17) 0.0420(16) -0.0190(13) -0.0028(11) 0.0140(12)
C21 0.0309(10) 0.0375(12) 0.0227(10) 0.0111(9) 0.0101(8) -0.0037(9)
N2 0.0113(5) 0.0150(6) 0.0142(6) 0.0011(5) 0.0004(4) 0.0004(4)
N1 0.0101(5) 0.0169(6) 0.0123(6) 0.0004(4) 0.0005(4) -0.0007(4)
N3 0.0331(10) 0.0480(13) 0.0196(9) 0.0017(8) -0.0016(7) -0.0120(9)
O1 0.0132(5) 0.0200(6) 0.0206(6) -0.0008(5) -0.0006(4) -0.0045(4)
O2 0.0108(4) 0.0227(6) 0.0147(5) 0.0015(4) -0.0034(4) 0.0020(4)
O3 0.0202(6) 0.0215(6) 0.0238(7) -0.0011(5) -0.0096(5) -0.0019(5)
F3 0.0378(9) 0.0280(8) 0.1008(19) 0.0194(10) 0.0008(10) -0.0006(7)
F1 0.0334(8) 0.0243(7) 0.0729(14) 0.0070(8) 0.0031(8) 0.0003(6)
F5 0.0258(7) 0.0323(8) 0.0610(12) -0.0051(7) 0.0191(7) -0.0051(6)
F2 0.0666(13) 0.0469(11) 0.0474(12) -0.0185(9) 0.0021(10) -0.0232(10)
F4 0.0499(11) 0.0633(14) 0.0418(11) -0.0225(10) 0.0045(9) -0.0112(10)
F6 0.0256(8) 0.0595(13) 0.0684(14) 0.0040(11) 0.0141(8) -0.0122(8)
F12 0.0276(6) 0.0280(7) 0.0377(8) -0.0062(6) -0.0045(6) -0.0057(5)
F10 0.0248(6) 0.0325(8) 0.0331(8) -0.0080(6) 0.0028(6) 0.0007(5)
F7 0.0291(7) 0.0529(10) 0.0152(6) 0.0072(6) -0.0001(5) -0.0099(6)
F9 0.0400(9) 0.0642(12) 0.0140(6) 0.0084(7) 0.0021(6) -0.0025(8)
F42 0.0300(7) 0.0582(12) 0.0408(10) -0.0014(8) 0.0139(7) 0.0139(7)
F11 0.0249(7) 0.0496(10) 0.0356(9) 0.0064(7) -0.0022(6) -0.0192(6)
C38 0.0415(15) 0.058(2) 0.0400(17) -0.0085(15) 0.0112(13) -0.0077(14)
N4 0.079(3) 0.085(3) 0.067(3) -0.010(2) 0.005(2) 0.001(2)
C43 0.061(2) 0.084(3) 0.048(2) 0.000(2) 0.0125(18) -0.027(2)

loop_
_atom_type_symbol
_atom_type_description
_atom_type_scat_dispersion_real
_atom_type_scat_dispersion_imag
_atom_type_scat_source
C C 0.0033 0.0016 'International Tables Vol C Tables 4.2.6.8 and 6.1.1.4'
H H 0.0000 0.0000 'International Tables Vol C Tables 4.2.6.8 and 6.1.1.4'
N N 0.0061 0.0033 'International Tables Vol C Tables 4.2.6.8 and 6.1.1.4'
O O 0.0106 0.0060 'International Tables Vol C Tables 4.2.6.8 and 6.1.1.4'
F F 0.0171 0.0103 'International Tables Vol C Tables 4.2.6.8 and 6.1.1.4'
P P 0.1023 0.0942 'International Tables Vol C Tables 4.2.6.8 and 6.1.1.4'
Mo Mo -1.6832 0.6857 'International Tables Vol C Tables 4.2.6.8 and 6.1.1.4'
Sb Sb -0.5866 1.5461 'International Tables Vol C Tables 4.2.6.8 and 6.1.1.4'

loop_
_geom_angle_atom_site_label_1
_geom_angle_atom_site_label_2
_geom_angle_atom_site_label_3
_geom_angle
F12 Sb2 F7 89.46(7)
F12 Sb2 F42 90.12(8)
F12 Sb2 F11 179.27(8)
F10 Sb2 F12 90.35(7)
F10 Sb2 F7 89.22(8)
F10 Sb2 F9 90.70(8)
F10 Sb2 F42 179.34(8)
F10 Sb2 F11 89.24(8)
F9 Sb2 F12 90.56(8)
F9 Sb2 F7 179.92(10)
F9 Sb2 F42 89.75(9)
F9 Sb2 F11 90.05(8)
F42 Sb2 F7 90.33(8)
F42 Sb2 F11 90.28(9)
F11 Sb2 F7 89.93(7)
P2 Mo1 P1 147.693(15)
C9 Mo1 P1 123.26(4)
C9 Mo1 P2 86.41(4)
C9 Mo1 C10 34.76(6)
C9 Mo1 C7 62.21(6)
C9 Mo1 C8 36.36(6)
C10 Mo1 P1 140.63(4)
C10 Mo1 P2 70.96(4)
C7 Mo1 P1 71.06(4)
C7 Mo1 P2 140.65(4)
C7 Mo1 C10 69.77(5)
C8 Mo1 P1 87.10(4)
C8 Mo1 P2 122.49(4)
C8 Mo1 C10 62.31(6)
C8 Mo1 C7 34.60(6)
C31 Mo1 P1 88.31(5)
C31 Mo1 P2 87.44(5)
C31 Mo1 C9 75.39(6)
C31 Mo1 C10 105.53(6)
C31 Mo1 C7 105.23(6)
C31 Mo1 C8 75.32(6)
C31 Mo1 N2 85.63(6)
C31 Mo1 N1 166.28(6)
N2 Mo1 P1 73.56(4)
N2 Mo1 P2 74.19(4)
N2 Mo1 C9 153.46(6)
N2 Mo1 C10 142.67(6)
N2 Mo1 C7 142.49(6)
N2 Mo1 C8 153.28(6)
N2 Mo1 N1 80.65(5)
N1 Mo1 P1 87.76(4)
N1 Mo1 P2 88.87(4)
N1 Mo1 C9 117.56(6)
N1 Mo1 C10 85.68(5)
N1 Mo1 C7 85.88(5)
N1 Mo1 C8 117.58(6)
F3 Sb1 F1 178.11(11)
F3 Sb1 F5 90.36(9)
F3 Sb1 F2 90.39(12)
F3 Sb1 F4 92.48(12)
F3 Sb1 F6 90.62(10)
F5 Sb1 F1 88.92(8)
F5 Sb1 F2 90.16(10)
F2 Sb1 F1 87.87(10)
F4 Sb1 F1 89.28(11)
F4 Sb1 F5 90.82(9)
F4 Sb1 F2 176.97(11)
F4 Sb1 F6 90.38(10)
F6 Sb1 F1 90.06(9)
F6 Sb1 F5 178.41(10)
F6 Sb1 F2 88.58(11)
C28 P1 Mo1 120.05(6)
C28 P1 C25 107.61(8)
C25 P1 Mo1 111.43(6)
C1 P1 Mo1 109.10(6)
C1 P1 C28 102.46(8)
C1 P1 C25 104.85(9)
C18 P2 Mo1 109.13(6)
C18 P2 C22 103.22(9)
C18 P2 C19 104.49(8)
C22 P2 Mo1 120.69(6)
C22 P2 C19 107.36(9)
C19 P2 Mo1 110.61(6)
C10 C9 Mo1 78.91(10)
C10 C9 C8 119.05(15)
C8 C9 Mo1 72.20(9)
C9 C10 Mo1 66.33(9)
C9 C10 C13 116.73(14)
C9 C10 C11 121.76(15)
C13 C10 Mo1 123.74(11)
C11 C10 Mo1 97.67(10)
C11 C10 C13 118.01(13)
C30 C28 P1 112.59(12)
C30 C28 C29 110.36(16)
C29 C28 P1 116.23(13)
C8 C7 Mo1 66.96(9)
C8 C7 C6 116.32(14)
C8 C7 C12 122.33(15)
C6 C7 Mo1 123.58(11)
C12 C7 Mo1 97.41(10)
C12 C7 C6 117.88(14)
C17 C16 C15 121.14(19)
C9 C8 Mo1 71.44(9)
C7 C8 Mo1 78.44(10)
C7 C8 C9 118.59(14)
C18 C13 C10 119.54(14)
C18 C13 C14 120.86(16)
C14 C13 C10 119.44(16)
C10 C11 C12 115.40(13)
O2 C11 C10 123.00(16)
O2 C11 C12 121.27(15)
C1 C6 C7 119.47(14)
C1 C6 C5 120.34(16)
C5 C6 C7 119.90(15)
C2 C3 C4 120.03(18)
N2 C34 C35 177.6(2)
C26 C25 P1 110.08(14)
C27 C25 P1 115.00(14)
C27 C25 C26 109.04(17)
C13 C18 P2 115.30(13)
C13 C18 C17 120.07(17)
C17 C18 P2 124.45(15)
N1 C32 C33 177.0(2)
C6 C1 P1 115.33(12)
C6 C1 C2 119.92(16)
C2 C1 P1 124.75(14)
C3 C2 C1 119.94(18)
C15 C14 C13 118.99(18)
C4 C5 C6 119.32(17)
C23 C22 P2 115.14(14)
C23 C22 C24 110.16(19)
C24 C22 P2 113.19(15)
C7 C12 C11 115.61(13)
O1 C12 C7 123.76(16)
O1 C12 C11 120.35(15)
C5 C4 C3 120.42(17)
C20 C19 P2 109.62(13)
C21 C19 P2 115.43(15)
C21 C19 C20 109.32(16)
O3 C31 Mo1 178.47(17)
C16 C15 C14 119.96(19)
N3 C36 C37 178.8(3)
C16 C17 C18 118.97(19)
C34 N2 Mo1 178.16(15)
C32 N1 Mo1 173.39(14)
N4 C38 C43 177.4(5)

loop_
_geom_bond_atom_site_label_1
_geom_bond_atom_site_label_2
_geom_bond_distance
Sb2 F12 1.8750(15)
Sb2 F10 1.8686(15)
Sb2 F7 1.8771(14)
Sb2 F9 1.8732(15)
Sb2 F42 1.8759(17)
Sb2 F11 1.8762(15)
Mo1 P1 2.5896(5)
Mo1 P2 2.5886(5)
Mo1 C9 2.2745(16)
Mo1 C10 2.4370(15)
Mo1 C7 2.4319(16)
Mo1 C8 2.2843(16)
Mo1 C31 2.0119(16)
Mo1 N2 2.1497(15)
Mo1 N1 2.1796(15)
Sb1 F3 1.8547(19)
Sb1 F1 1.8781(18)
Sb1 F5 1.8707(16)
Sb1 F2 1.877(2)
Sb1 F4 1.857(2)
Sb1 F6 1.8669(17)
P1 C28 1.8502(16)
P1 C25 1.8665(18)
P1 C1 1.8056(18)
P2 C18 1.8077(18)
P2 C22 1.8465(18)
P2 C19 1.8606(19)
C9 C10 1.416(2)
C9 C8 1.422(2)
C10 C13 1.479(2)
C10 C11 1.476(2)
C28 C30 1.527(3)
C28 C29 1.530(3)
C7 C8 1.410(2)
C7 C6 1.487(2)
C7 C12 1.470(2)
C16 C15 1.393(3)
C16 C17 1.388(3)
C13 C18 1.386(2)
C13 C14 1.400(2)
C11 C12 1.516(2)
C11 O2 1.2200(19)
C6 C1 1.388(2)
C6 C5 1.400(2)
C3 C2 1.378(3)
C3 C4 1.403(3)
C34 C35 1.446(3)
C34 N2 1.145(2)
C25 C26 1.533(3)
C25 C27 1.532(3)
C33 C32 1.455(3)
C18 C17 1.405(3)
C32 N1 1.146(2)
C20 C19 1.534(3)
C1 C2 1.402(2)
C23 C22 1.535(3)
C14 C15 1.397(3)
C5 C4 1.386(3)
C22 C24 1.542(3)
C12 O1 1.223(2)
C19 C21 1.529(3)
C31 O3 1.137(2)
C36 C37 1.446(4)
C36 N3 1.134(4)
C38 N4 1.105(6)
C38 C43 1.419(6)

loop_
_smtbx_masks_void_nr
_smtbx_masks_void_average_x
_smtbx_masks_void_average_y
_smtbx_masks_void_average_z
_smtbx_masks_void_volume
_smtbx_masks_void_count_electrons
1 -0.130 0.000 0.000 447.4 183.2
2 -0.549 0.500 0.500 447.4 183.2
3 0.199 0.456 0.048 12.1 0.0
4 0.301 0.956 0.452 12.1 0.0
5 0.699 0.044 0.548 12.1 0.0
6 0.801 0.544 0.952 12.1 0.0
